data_1551428
loop_
_publ_author_name
'Ren-Wu Huang'
'Yong-Sheng Wei'
'Xi-Yan Dong'
'Xiao-Hui Wu'
'Chen-Xia Du'
'Shuang-Quan Zang'
'Thomas C. W. Mak'

_publ_section_title
;
 Hypersensitive dual-function luminescence switching of a
 silver-chalcogenolate cluster-based metal-organic framework
;
_journal_name_full 'Nature Chemistry'
_journal_page_first 689
_journal_page_last 697
_journal_paper_doi 10.1038/nchem.2718
_journal_volume 9
_journal_year 2017
_chemical_absolute_configuration ad
_chemical_formula_moiety 'C80 H104 Ag12 F12 N8 O8 S8, 3(C6 H12)'
_chemical_formula_sum 'C98 H140 Ag12 F12 N8 O8 S8'
_chemical_formula_weight 3337.09
_space_group_crystal_system tetragonal
_space_group_IT_number 121
_space_group_name_Hall 'I -4 2'
_space_group_name_H-M_alt 'I -4 2 m'
_atom_sites_solution_hydrogens geom
_atom_sites_solution_primary direct
_cell_angle_alpha 90
_cell_angle_beta 90
_cell_angle_gamma 90
_cell_formula_units_Z 2
_cell_length_a 17.2498(3)
_cell_length_b 17.2498(3)
_cell_length_c 21.1010(16)
_cell_measurement_reflns_used 2521
_cell_measurement_temperature 100.3(5)
_cell_measurement_theta_max 27.2240
_cell_measurement_theta_min 3.6560
_cell_volume 6278.7(5)
_computing_cell_refinement
;
CrysAlisPro, Agilent Technologies,
Version 1.171.36.32 (release 02-08-2013 CrysAlis171 .NET)
(compiled Aug  2 2013,16:46:58)
;
_computing_data_collection
;
CrysAlisPro, Agilent Technologies,
Version 1.171.36.32 (release 02-08-2013 CrysAlis171 .NET)
(compiled Aug  2 2013,16:46:58)
;
_computing_data_reduction
;
CrysAlisPro, Agilent Technologies,
Version 1.171.36.32 (release 02-08-2013 CrysAlis171 .NET)
(compiled Aug  2 2013,16:46:58)
;
_computing_molecular_graphics 'Olex2 (Dolomanov et al., 2009)'
_computing_publication_material 'Olex2 (Dolomanov et al., 2009)'
_computing_structure_refinement 'ShelXL (Sheldrick, 2015)'
_computing_structure_solution 'ShelXS (Sheldrick, 2008)'
_diffrn_ambient_temperature 100.3(5)
_diffrn_detector_area_resol_mean 16.2312
_diffrn_measured_fraction_theta_full 0.995
_diffrn_measured_fraction_theta_max 0.882
_diffrn_measurement_details
;
#__ type_ start__ end____ width___ exp.time_
  1 omega   48.00   92.00   1.0000   30.0000
omega____ theta____ kappa____ phi______ frames
    -       19.7104   37.0000  -90.0000 44

#__ type_ start__ end____ width___ exp.time_
  2 omega   -2.00   58.00   1.0000   30.0000
omega____ theta____ kappa____ phi______ frames
    -       19.7104  -19.0000  -90.0000 60

#__ type_ start__ end____ width___ exp.time_
  3 omega   50.00   76.00   1.0000   30.0000
omega____ theta____ kappa____ phi______ frames
    -       19.7104  178.0000 -120.0000 26
;
_diffrn_measurement_device_type 'Xcalibur, Eos, Gemini'
_diffrn_measurement_method '\w scans'
_diffrn_orient_matrix_UB_11 0.0390147000
_diffrn_orient_matrix_UB_12 -0.0128868000
_diffrn_orient_matrix_UB_13 -0.0010380000
_diffrn_orient_matrix_UB_21 -0.0080460000
_diffrn_orient_matrix_UB_22 -0.0273512000
_diffrn_orient_matrix_UB_23 0.0242307000
_diffrn_orient_matrix_UB_31 -0.0101322000
_diffrn_orient_matrix_UB_32 -0.0278495000
_diffrn_orient_matrix_UB_33 -0.0233080000
_diffrn_radiation_monochromator graphite
_diffrn_radiation_type MoK\a
_diffrn_radiation_wavelength 0.71073
_diffrn_reflns_av_R_equivalents 0.0476
_diffrn_reflns_av_unetI/netI 0.0724
_diffrn_reflns_Laue_measured_fraction_full 0.995
_diffrn_reflns_Laue_measured_fraction_max 0.882
_diffrn_reflns_limit_h_max 23
_diffrn_reflns_limit_h_min -22
_diffrn_reflns_limit_k_max 13
_diffrn_reflns_limit_k_min -21
_diffrn_reflns_limit_l_max 28
_diffrn_reflns_limit_l_min -25
_diffrn_reflns_number 8193
_diffrn_reflns_point_group_measured_fraction_full 0.948
_diffrn_reflns_point_group_measured_fraction_max 0.803
_diffrn_reflns_theta_full 25.250
_diffrn_reflns_theta_max 29.238
_diffrn_reflns_theta_min 3.051
_diffrn_source 'Enhance (Mo) X-ray Source'
_exptl_absorpt_coefficient_mu 2.027
_exptl_absorpt_correction_T_max 1.00000
_exptl_absorpt_correction_T_min 0.78691
_exptl_absorpt_correction_type multi-scan
_exptl_absorpt_process_details
;
CrysAlisPro, Agilent Technologies,
Version 1.171.36.32 (release 02-08-2013 CrysAlis171 .NET)
(compiled Aug  2 2013,16:46:58)
Empirical absorption correction using spherical harmonics,
 implemented in SCALE3 ABSPACK scaling algorithm.
;
_exptl_crystal_colour colourless
_exptl_crystal_colour_primary colourless
_exptl_crystal_density_diffrn 1.765
_exptl_crystal_description block
_exptl_crystal_F_000 3296
_exptl_crystal_size_max 0.21
_exptl_crystal_size_mid 0.16
_exptl_crystal_size_min 0.07
_refine_diff_density_max 2.550
_refine_diff_density_min -0.695
_refine_diff_density_rms 0.140
_refine_ls_abs_structure_details
;
 Flack x determined using 980 quotients [(I+)-(I-)]/[(I+)+(I-)]
 (Parsons and Flack (2004), Acta Cryst. A60, s61).
;
_refine_ls_abs_structure_Flack 0.00(4)
_refine_ls_extinction_coef .
_refine_ls_extinction_method none
_refine_ls_goodness_of_fit_ref 1.044
_refine_ls_hydrogen_treatment constr
_refine_ls_matrix_type full
_refine_ls_number_parameters 219
_refine_ls_number_reflns 3586
_refine_ls_number_restraints 63
_refine_ls_restrained_S_all 1.064
_refine_ls_R_factor_all 0.0723
_refine_ls_R_factor_gt 0.0514
_refine_ls_shift/su_max 0.001
_refine_ls_shift/su_mean 0.000
_refine_ls_structure_factor_coef Fsqd
_refine_ls_weighting_details
;
 w=1/[\s^2^(Fo^2^)+(0.0544P)^2^+3.2454P]
 where P=(Fo^2^+2Fc^2^)/3
;
_refine_ls_weighting_scheme calc
_refine_ls_wR_factor_gt 0.1061
_refine_ls_wR_factor_ref 0.1149
_reflns_Friedel_coverage 0.672
_reflns_Friedel_fraction_full 0.891
_reflns_Friedel_fraction_max 0.708
_reflns_number_gt 2851
_reflns_number_total 3586
_reflns_threshold_expression 'I > 2\s(I)'
_cod_data_source_file nchem.2718-s15.cif
_cod_data_source_block ag12bpy_cyclohexane
_cod_database_code 1551428
_chemical_oxdiff_formula C1H1O1N1S1Ag1
_shelx_space_group_comment
;
The symmetry employed for this shelxl refinement is uniquely defined
by the following loop, which should always be used as a source of
symmetry information in preference to the above space-group names.
They are only intended as comments.
;
_shelx_estimated_absorpt_t_max 0.871
_shelx_estimated_absorpt_t_min 0.676
_reflns_odcompleteness_completeness 99.68
_reflns_odcompleteness_iscentric 1
_reflns_odcompleteness_theta 26.32
_olex2_refinement_description
;
1. Fixed Uiso
 At 1.2 times of:
  All C(H) groups, All C(H,H) groups
 At 1.5 times of:
  All C(H,H,H) groups
2. Restrained distances
 C17_$1-C17 = C15-C16 = C17-C16 = C15_$1-C15
 1.54 with sigma of 0.02
 C4-C7 \\sim C4-C6
 with sigma of 0.02
 O2-C8 \\sim C8-O1
 with sigma of 0.02
 F3-C9 \\sim F1-C9 \\sim F2-C9
 with sigma of 0.01
3. Uiso/Uaniso restraints and constraints
Uanis(C7) \\sim Ueq, Uanis(C5) \\sim Ueq, Uanis(F1) \\sim Ueq, Uanis(F2) \\sim
Ueq, Uanis(F3) \\sim Ueq: with sigma of 0.005 and sigma for terminal atoms of
0.01
Uanis(C6) \\sim Ueq, Uanis(C15) \\sim Ueq, Uanis(C16) \\sim Ueq, Uanis(C17)
\\sim Ueq: with sigma of 0.01 and sigma for terminal atoms of 0.02
Uanis(O1) = Uanis(O2)
4. Others
 Fixed Sof: Ag3(0.25) H3A(0.5) H3B(0.5) H3C(0.5) H5A(0.5) H5B(0.5) H5C(0.5)
 C6(0.5) H6A(0.5) H6B(0.5) H6C(0.5) C7(0.5) H7A(0.5) H7B(0.5) H7C(0.5) O1(0.5)
 O2(0.5) F1(0.5) F2(0.5) F3(0.5) C15(0.75) H15A(0.75) H15B(0.75) C16(0.75)
 H16A(0.75) H16B(0.75) C17(0.75) H17A(0.75) H17B(0.75)
5.a Secondary CH2 refined with riding coordinates:
 C15(H15A,H15B), C16(H16A,H16B), C17(H17A,H17B)
5.b Aromatic/amide H refined with riding coordinates:
 C10(H10), C11(H11), C13(H13), C14(H14)
5.c Idealised Me refined as rotating group:
 C2(H2A,H2B,H2C), C3(H3A,H3B,H3C), C5(H5A,H5B,H5C), C6(H6A,H6B,H6C), C7(H7A,
 H7B,H7C)
Comments: The trifluoroacetate anion was disordered due to the 
symmetry, for which "Part -1" was applied to suppress the 
symmetry according to the chemistry. The three fluorine 
atoms were also involved in disorder; however, they were 
not split but had strict restraints imposed using 
"ISOR 0.005 0.01" and "SADI 0.01" for clarity. The ADPs 
of O1 and O2 were constrained to be the same because their 
equivalent positions are very close to each other. The 
cyclohexane residue could be clearly assigned from the 
difference Fourier map; however, the high symmetry at 
that site caused its disorder over two positions. Their 
geometries were also affected by the high symmetry, so 
the distance restraints "DFIX" and ADP restraints 
"ISOR 0.01 0.02" were used.
;

loop_
_space_group_symop_operation_xyz
'x, y, z'
'y, -x, -z'
'-x, -y, z'
'-y, x, -z'
'x, -y, -z'
'-x, y, -z'
'-y, -x, z'
'y, x, z'
'x+1/2, y+1/2, z+1/2'
'y+1/2, -x+1/2, -z+1/2'
'-x+1/2, -y+1/2, z+1/2'
'-y+1/2, x+1/2, -z+1/2'
'x+1/2, -y+1/2, -z+1/2'
'-x+1/2, y+1/2, -z+1/2'
'-y+1/2, -x+1/2, z+1/2'
'y+1/2, x+1/2, z+1/2'

loop_
_atom_site_label
_atom_site_type_symbol
_atom_site_fract_x
_atom_site_fract_y
_atom_site_fract_z
_atom_site_U_iso_or_equiv
_atom_site_adp_type
_atom_site_occupancy
_atom_site_site_symmetry_order
_atom_site_calc_flag
_atom_site_refinement_flags_posn
_atom_site_refinement_flags_adp
_atom_site_refinement_flags_occupancy
_atom_site_disorder_assembly
_atom_site_disorder_group
Ag1 Ag 0.5000 0.5000 0.19579(7) 0.0217(3) Uani 1 4 d S T P D .
Ag2 Ag 0.52973(4) 0.66032(4) 0.16016(5) 0.0321(2) Uani 1 1 d . . . . .
Ag3 Ag 0.5000 0.58482(10) 0.0000 0.0254(4) Uani 0.5 2 d S T P . .
S1 S 0.59956(12) 0.40044(12) 0.19064(18) 0.0251(7) Uani 1 2 d S T P . .
C1 C 0.6253(6) 0.3747(6) 0.2740(7) 0.031(3) Uani 1 2 d S T P D .
C2 C 0.7123(7) 0.3902(8) 0.2814(7) 0.052(3) Uani 1 1 d . . . . .
H2A H 0.7220 0.4461 0.2786 0.078 Uiso 1 1 calc GR . . D .
H2B H 0.7407 0.3635 0.2477 0.078 Uiso 1 1 calc GR . . . .
H2C H 0.7298 0.3711 0.3227 0.078 Uiso 1 1 calc GR . . . .
C3 C 0.5793(7) 0.4207(7) 0.3203(8) 0.053(5) Uani 1 2 d S T P . .
H3A H 0.5240 0.4101 0.3141 0.079 Uiso 0.5 1 calc GR . . A -1
H3B H 0.5892 0.4761 0.3137 0.079 Uiso 0.5 1 calc GR . . A -1
H3C H 0.5943 0.4063 0.3635 0.079 Uiso 0.5 1 calc GR . . A -1
S2 S 0.60256(14) 0.60256(14) 0.06928(17) 0.0309(8) Uani 1 2 d S T P C .
C4 C 0.6728(5) 0.6728(5) 0.0314(7) 0.031(3) Uani 1 2 d DS T P . .
C5 C 0.7145(6) 0.7145(6) 0.0835(8) 0.045(4) Uani 1 2 d S TU P C .
H5A H 0.6780 0.7263 0.1178 0.067 Uiso 0.5 1 calc GR . . B -1
H5B H 0.7364 0.7628 0.0670 0.067 Uiso 0.5 1 calc GR . . B -1
H5C H 0.7562 0.6816 0.0998 0.067 Uiso 0.5 1 calc GR . . B -1
C6 C 0.7359(14) 0.6206(15) 0.0027(13) 0.037(7) Uani 0.5 1 d D U . C -1
H6A H 0.7684 0.5997 0.0367 0.056 Uiso 0.5 1 calc GR . . C -1
H6B H 0.7679 0.6511 -0.0265 0.056 Uiso 0.5 1 calc GR . . C -1
H6C H 0.7115 0.5778 -0.0204 0.056 Uiso 0.5 1 calc GR . . C -1
C7 C 0.6341(17) 0.7183(17) -0.0206(12) 0.039(7) Uani 0.5 1 d D U . C -1
H7A H 0.6129 0.6825 -0.0523 0.059 Uiso 0.5 1 calc GR . . C -1
H7B H 0.6723 0.7525 -0.0408 0.059 Uiso 0.5 1 calc GR . . C -1
H7C H 0.5921 0.7496 -0.0027 0.059 Uiso 0.5 1 calc GR . . C -1
O1 O 0.607(2) 0.691(2) 0.2486(16) 0.061(7) Uani 0.5 1 d D . . D -1
O2 O 0.692(3) 0.596(2) 0.2653(17) 0.061(7) Uani 0.5 1 d D . . D -1
C8 C 0.6563(6) 0.6563(6) 0.2783(8) 0.032(3) Uani 1 2 d DS T P . .
C9 C 0.6866(6) 0.6866(6) 0.3424(9) 0.049(4) Uani 1 2 d DS T P D .
F1 F 0.7535(8) 0.6586(11) 0.3605(9) 0.062(5) Uani 0.5 1 d D U . D -1
F2 F 0.6393(10) 0.6678(12) 0.3878(7) 0.092(7) Uani 0.5 1 d D U . D -1
F3 F 0.6999(15) 0.7605(8) 0.3401(13) 0.109(8) Uani 0.5 1 d D U . D -1
N1 N 0.5177(5) 0.7953(4) 0.1641(5) 0.034(2) Uani 1 1 d . . . . .
C10 C 0.5760(6) 0.8413(6) 0.1834(5) 0.032(2) Uani 1 1 d . . . . .
H10 H 0.6225 0.8173 0.1975 0.039 Uiso 1 1 calc R . . . .
C11 C 0.5724(6) 0.9206(6) 0.1841(5) 0.031(3) Uani 1 1 d . . . . .
H11 H 0.6159 0.9505 0.1968 0.038 Uiso 1 1 calc R . . . .
C12 C 0.5034(6) 0.9569(5) 0.1657(5) 0.030(2) Uani 1 1 d . . . . .
C13 C 0.4413(6) 0.9092(5) 0.1479(5) 0.032(2) Uani 1 1 d . . . . .
H13 H 0.3929 0.9314 0.1363 0.038 Uiso 1 1 calc R . . . .
C14 C 0.4508(6) 0.8312(5) 0.1475(5) 0.032(3) Uani 1 1 d . . . . .
H14 H 0.4082 0.7999 0.1348 0.038 Uiso 1 1 calc R . . . .
C15 C 0.6449(14) 0.9603(8) 0.0144(10) 0.094(7) Uani 0.75 1 d D U . . .
H15A H 0.5963 0.9522 0.0385 0.113 Uiso 0.75 1 calc R . . . .
H15B H 0.6473 0.9208 -0.0196 0.113 Uiso 0.75 1 calc R . . . .
C16 C 0.7125(13) 0.9512(14) 0.0573(11) 0.096(8) Uani 0.75 1 d D U . . .
H16A H 0.7125 0.8990 0.0767 0.115 Uiso 0.75 1 calc R . . . .
H16B H 0.7105 0.9903 0.0917 0.115 Uiso 0.75 1 calc R . . . .
C17 C 0.7831(16) 0.9624(12) 0.0180(14) 0.136(12) Uani 0.75 1 d D U . . .
H17A H 0.7873 0.9190 -0.0125 0.163 Uiso 0.75 1 calc R . . . .
H17B H 0.8293 0.9608 0.0458 0.163 Uiso 0.75 1 calc R . . . .

loop_
_atom_site_aniso_label
_atom_site_aniso_U_11
_atom_site_aniso_U_22
_atom_site_aniso_U_33
_atom_site_aniso_U_23
_atom_site_aniso_U_13
_atom_site_aniso_U_12
Ag1 0.0143(4) 0.0143(4) 0.0364(8) 0.000 0.000 0.0011(5)
Ag2 0.0237(4) 0.0149(3) 0.0576(5) 0.0009(4) -0.0001(4) -0.0021(3)
Ag3 0.0215(9) 0.0170(8) 0.0376(11) 0.000 -0.0062(11) 0.000
S1 0.0185(9) 0.0185(9) 0.038(2) 0.0035(10) -0.0035(10) 0.0037(12)
C1 0.033(5) 0.033(5) 0.029(8) 0.006(5) -0.006(5) 0.011(7)
C2 0.037(7) 0.065(9) 0.054(8) -0.002(7) -0.011(6) 0.015(6)
C3 0.058(7) 0.058(7) 0.043(11) 0.006(5) -0.006(5) 0.026(9)
S2 0.0321(11) 0.0321(11) 0.0284(19) 0.0011(11) 0.0011(11) -0.0147(16)
C4 0.034(5) 0.034(5) 0.027(8) -0.002(4) -0.002(4) -0.015(6)
C5 0.045(5) 0.045(5) 0.044(8) 0.000(4) 0.000(4) -0.033(7)
C6 0.039(12) 0.043(13) 0.029(13) 0.012(12) 0.004(12) -0.010(10)
C7 0.039(11) 0.054(12) 0.024(11) 0.015(10) -0.005(10) -0.013(9)
O1 0.082(16) 0.043(11) 0.057(16) -0.013(10) -0.032(13) 0.022(7)
O2 0.082(16) 0.043(11) 0.057(16) -0.013(10) -0.032(13) 0.022(7)
C8 0.022(4) 0.022(4) 0.053(10) 0.000(5) 0.000(5) -0.004(6)
C9 0.048(6) 0.048(6) 0.052(11) 0.008(7) 0.008(7) -0.009(8)
F1 0.046(8) 0.068(9) 0.071(10) -0.008(8) -0.033(7) 0.005(7)
F2 0.076(11) 0.136(14) 0.064(8) 0.001(9) 0.024(8) 0.014(10)
F3 0.149(14) 0.073(11) 0.105(12) -0.006(10) -0.015(11) -0.022(10)
N1 0.034(5) 0.021(4) 0.047(5) -0.004(4) 0.005(5) -0.003(3)
C10 0.024(5) 0.020(5) 0.052(7) -0.003(5) -0.004(5) -0.004(4)
C11 0.018(5) 0.022(5) 0.054(7) 0.001(5) -0.001(5) -0.006(4)
C12 0.029(4) 0.019(4) 0.041(5) 0.001(4) 0.004(6) -0.001(4)
C13 0.028(5) 0.018(4) 0.049(7) -0.001(5) -0.001(5) -0.001(4)
C14 0.030(5) 0.019(5) 0.047(7) -0.011(5) -0.007(5) 0.000(4)
C15 0.115(12) 0.100(12) 0.066(11) -0.011(9) 0.005(10) -0.025(10)
C16 0.118(13) 0.083(11) 0.086(11) 0.012(10) -0.002(10) 0.029(10)
C17 0.127(15) 0.160(16) 0.122(16) -0.024(12) -0.025(11) 0.030(12)

loop_
_atom_type_symbol
_atom_type_description
_atom_type_scat_dispersion_real
_atom_type_scat_dispersion_imag
_atom_type_scat_source
C C 0.0033 0.0016 'International Tables Vol C Tables 4.2.6.8 and 6.1.1.4'
H H 0.0000 0.0000 'International Tables Vol C Tables 4.2.6.8 and 6.1.1.4'
Ag Ag -0.8971 1.1015 'International Tables Vol C Tables 4.2.6.8 and 6.1.1.4'
F F 0.0171 0.0103 'International Tables Vol C Tables 4.2.6.8 and 6.1.1.4'
N N 0.0061 0.0033 'International Tables Vol C Tables 4.2.6.8 and 6.1.1.4'
O O 0.0106 0.0060 'International Tables Vol C Tables 4.2.6.8 and 6.1.1.4'
S S 0.1246 0.1234 'International Tables Vol C Tables 4.2.6.8 and 6.1.1.4'

loop_
_geom_angle_atom_site_label_1
_geom_angle_atom_site_label_2
_geom_angle_atom_site_label_3
_geom_angle
_geom_angle_site_symmetry_1
_geom_angle_site_symmetry_3
Ag2 Ag1 Ag2 150.08(6) . 3_665
Ag2 Ag1 Ag2 150.08(6) 7_665 8
Ag2 Ag1 Ag2 66.34(3) . 8
Ag2 Ag1 Ag2 66.34(3) 3_665 7_665
Ag2 Ag1 Ag2 105.55(3) . 7_665
Ag2 Ag1 Ag2 105.55(3) 3_665 8
S1 Ag1 Ag2 122.35(4) 3_665 8
S1 Ag1 Ag2 122.35(4) . 7_665
S1 Ag1 Ag2 122.35(4) . .
S1 Ag1 Ag2 56.08(3) 3_665 .
S1 Ag1 Ag2 56.08(3) 3_665 7_665
S1 Ag1 Ag2 122.35(4) 3_665 3_665
S1 Ag1 Ag2 56.08(3) . 3_665
S1 Ag1 Ag2 56.08(3) . 8
S1 Ag1 S1 174.88(19) . 3_665
Ag1 Ag2 Ag2 56.832(14) . 8
S1 Ag2 Ag1 52.38(7) 3_665 .
S1 Ag2 Ag2 109.16(7) 3_665 8
S2 Ag2 Ag1 84.72(7) . .
S2 Ag2 Ag2 50.42(6) . 8
S2 Ag2 S1 118.02(11) . 3_665
O1 Ag2 Ag1 96.3(11) . .
O1 Ag2 Ag2 76.2(5) . 8
O1 Ag2 S1 112.7(13) . 3_665
O1 Ag2 S2 114.6(8) . .
N1 Ag2 Ag1 157.0(2) . .
N1 Ag2 Ag2 140.07(19) . 8
N1 Ag2 S1 108.8(2) . 3_665
N1 Ag2 S2 118.0(2) . .
N1 Ag2 O1 78.3(9) . .
Ag3 Ag3 Ag3 45.0 4_655 3_665
Ag3 Ag3 Ag3 90.0 4_655 2_565
Ag3 Ag3 Ag3 45.0 2_565 3_665
Ag3 Ag3 S2 129.33(9) 2_565 4_655
Ag3 Ag3 S2 129.33(9) 4_655 .
Ag3 Ag3 S2 63.46(5) 2_565 .
Ag3 Ag3 S2 63.46(5) 4_655 4_655
S2 Ag3 Ag3 97.59(7) 4_655 3_665
S2 Ag3 Ag3 97.59(7) . 3_665
S2 Ag3 S2 164.81(14) . 4_655
Ag1 S1 Ag2 71.54(7) . 3_665
Ag1 S1 Ag2 71.54(7) . 8
Ag2 S1 Ag2 131.08(14) 8 3_665
C1 S1 Ag1 107.1(5) . .
C1 S1 Ag2 110.38(14) . 8
C1 S1 Ag2 110.38(14) . 3_665
C2 C1 S1 106.7(9) . .
C2 C1 S1 106.7(9) 7_665 .
C2 C1 C2 109.4(14) . 7_665
C3 C1 S1 111.3(10) . .
C3 C1 C2 111.2(9) . 7_665
C3 C1 C2 111.2(9) . .
C1 C2 H2A 109.5 . .
C1 C2 H2B 109.5 . .
C1 C2 H2C 109.5 . .
H2A C2 H2B 109.5 . .
H2A C2 H2C 109.5 . .
H2B C2 H2C 109.5 . .
C1 C3 H3A 109.5 . .
C1 C3 H3B 109.5 . .
C1 C3 H3C 109.5 . .
H3A C3 H3B 109.5 . .
H3A C3 H3C 109.5 . .
H3B C3 H3C 109.5 . .
Ag2 S2 Ag2 79.17(11) . 8
Ag3 S2 Ag2 98.81(7) 2_565 8
Ag3 S2 Ag2 136.27(15) 2_565 .
Ag3 S2 Ag2 98.81(7) . .
Ag3 S2 Ag2 136.27(15) . 8
Ag3 S2 Ag3 53.09(11) 2_565 .
C4 S2 Ag2 113.0(3) . .
C4 S2 Ag2 113.0(3) . 8
C4 S2 Ag3 107.9(4) . .
C4 S2 Ag3 107.9(4) . 2_565
C5 C4 S2 107.7(10) . .
C5 C4 C6 103.3(13) . .
C5 C4 C7 119.8(14) . .
C6 C4 S2 104.2(12) . .
C7 C4 S2 111.1(14) . .
C7 C4 C6 109(2) . .
C4 C5 H5A 109.5 . .
C4 C5 H5B 109.5 . .
C4 C5 H5C 109.5 . .
H5A C5 H5B 109.5 . .
H5A C5 H5C 109.5 . .
H5B C5 H5C 109.5 . .
C4 C6 H6A 109.5 . .
C4 C6 H6B 109.5 . .
C4 C6 H6C 109.5 . .
H6A C6 H6B 109.5 . .
H6A C6 H6C 109.5 . .
H6B C6 H6C 109.5 . .
C4 C7 H7A 109.5 . .
C4 C7 H7B 109.5 . .
C4 C7 H7C 109.5 . .
H7A C7 H7B 109.5 . .
H7A C7 H7C 109.5 . .
H7B C7 H7C 109.5 . .
C8 O1 Ag2 134(2) . .
C8 O2 Ag2 117(2) . 8
O1 C8 O2 130.5(17) . .
O1 C8 C9 121.5(16) . .
O2 C8 C9 107.9(18) . .
F1 C9 C8 115.4(11) . .
F2 C9 C8 110.3(13) . .
F2 C9 F1 104.4(17) . .
F3 C9 C8 111.1(17) . .
F3 C9 F1 102.6(19) . .
F3 C9 F2 112.7(19) . .
C10 N1 Ag2 122.1(6) . .
C10 N1 C14 116.5(8) . .
C14 N1 Ag2 121.4(6) . .
N1 C10 H10 118.0 . .
N1 C10 C11 124.0(9) . .
C11 C10 H10 118.0 . .
C10 C11 H11 120.5 . .
C10 C11 C12 118.9(9) . .
C12 C11 H11 120.5 . .
C11 C12 C12 121.0(11) . 3_675
C11 C12 C13 117.4(8) . .
C13 C12 C12 121.6(10) . 3_675
C12 C13 H13 120.3 . .
C14 C13 C12 119.5(9) . .
C14 C13 H13 120.3 . .
N1 C14 C13 123.7(9) . .
N1 C14 H14 118.2 . .
C13 C14 H14 118.2 . .
C15 C15 H15A 109.6 5_575 .
C15 C15 H15B 109.6 5_575 .
H15A C15 H15B 108.2 . .
C16 C15 C15 110.1(15) . 5_575
C16 C15 H15A 109.6 . .
C16 C15 H15B 109.6 . .
C15 C16 H16A 110.4 . .
C15 C16 H16B 110.4 . .
C15 C16 C17 107(2) . .
H16A C16 H16B 108.6 . .
C17 C16 H16A 110.4 . .
C17 C16 H16B 110.4 . .
C16 C17 C17 113.2(18) . 5_575
C16 C17 H17A 108.9 . .
C16 C17 H17B 108.9 . .
C17 C17 H17A 108.9 5_575 .
C17 C17 H17B 108.9 5_575 .
H17A C17 H17B 107.7 . .

loop_
_geom_bond_atom_site_label_1
_geom_bond_atom_site_label_2
_geom_bond_distance
_geom_bond_site_symmetry_2
Ag1 Ag2 2.9114(8) .
Ag1 Ag2 2.9115(8) 7_665
Ag1 Ag2 2.9115(8) 8
Ag1 Ag2 2.9115(7) 3_665
Ag1 S1 2.431(3) 3_665
Ag1 S1 2.431(3) .
Ag2 Ag2 3.1857(13) 8
Ag2 S1 2.5469(15) 3_665
Ag2 S2 2.500(3) .
Ag2 O1 2.35(3) .
Ag2 N1 2.339(7) .
Ag3 Ag3 2.926(4) 3_665
Ag3 Ag3 2.069(3) 2_565
Ag3 Ag3 2.069(3) 4_655
Ag3 S2 2.315(3) 4_655
Ag3 S2 2.315(3) .
S1 Ag2 2.5469(15) 3_665
S1 Ag2 2.5469(15) 8
S1 C1 1.868(14) .
C1 C2 1.532(14) 7_665
C1 C2 1.532(14) .
C1 C3 1.49(2) .
C2 H2A 0.9800 .
C2 H2B 0.9800 .
C2 H2C 0.9800 .
C3 H3A 0.9800 .
C3 H3B 0.9800 .
C3 H3C 0.9800 .
S2 Ag2 2.500(3) 8
S2 Ag3 2.315(3) 2_565
S2 C4 1.890(14) .
C4 C5 1.50(2) .
C4 C6 1.536(19) .
C4 C7 1.51(2) .
C5 H5A 0.9800 .
C5 H5B 0.9800 .
C5 H5C 0.9800 .
C6 H6A 0.9800 .
C6 H6B 0.9800 .
C6 H6C 0.9800 .
C7 H7A 0.9800 .
C7 H7B 0.9800 .
C7 H7C 0.9800 .
O1 C8 1.222(19) .
O2 Ag2 2.56(3) 8
O2 C8 1.236(17) .
C8 C9 1.54(3) .
C9 F1 1.307(12) .
C9 F2 1.299(13) .
C9 F3 1.295(13) .
N1 C10 1.345(12) .
N1 C14 1.355(12) .
C10 H10 0.9500 .
C10 C11 1.370(14) .
C11 H11 0.9500 .
C11 C12 1.399(13) .
C12 C12 1.491(16) 3_675
C12 C13 1.403(14) .
C13 H13 0.9500 .
C13 C14 1.357(13) .
C14 H14 0.9500 .
C15 C15 1.50(2) 5_575
C15 H15A 0.9900 .
C15 H15B 0.9900 .
C15 C16 1.49(2) .
C16 H16A 0.9900 .
C16 H16B 0.9900 .
C16 C17 1.49(2) .
C17 C17 1.50(2) 5_575
C17 H17A 0.9900 .
C17 H17B 0.9900 .

loop_
_geom_torsion_atom_site_label_1
_geom_torsion_atom_site_label_2
_geom_torsion_atom_site_label_3
_geom_torsion_atom_site_label_4
_geom_torsion
_geom_torsion_site_symmetry_1
_geom_torsion_site_symmetry_2
_geom_torsion_site_symmetry_3
_geom_torsion_site_symmetry_4
Ag1 S1 C1 C2 121.5(8) . . . 7_665
Ag1 S1 C1 C2 -121.5(8) . . . .
Ag1 S1 C1 C3 0.000(2) . . . .
Ag2 S1 C1 C2 162.3(7) 3_665 . . .
Ag2 S1 C1 C2 -162.3(7) 8 . . 7_665
Ag2 S1 C1 C2 -45.4(10) 8 . . .
Ag2 S1 C1 C2 45.4(10) 3_665 . . 7_665
Ag2 S1 C1 C3 76.17(19) 8 . . .
Ag2 S1 C1 C3 -76.2(2) 3_665 . . .
Ag2 S2 C4 C5 43.82(16) . . . .
Ag2 S2 C4 C5 -43.81(16) 8 . . .
Ag2 S2 C4 C6 153.1(12) . . . .
Ag2 S2 C4 C6 65.5(14) 8 . . .
Ag2 S2 C4 C7 -176.9(13) 8 . . .
Ag2 S2 C4 C7 -89.2(14) . . . .
Ag2 O1 C8 O2 14(4) . . . .
Ag2 O1 C8 C9 -169(3) . . . .
Ag2 O2 C8 O1 -1(3) 8 . . .
Ag2 O2 C8 C9 -179(2) 8 . . .
Ag2 N1 C10 C11 177.3(9) . . . .
Ag2 N1 C14 C13 -178.8(9) . . . .
Ag3 S2 C4 C5 -151.99(10) 2_565 . . .
Ag3 S2 C4 C5 151.99(10) . . . .
Ag3 S2 C4 C6 -42.7(13) 2_565 . . .
Ag3 S2 C4 C6 -98.7(13) . . . .
Ag3 S2 C4 C7 75.0(14) 2_565 . . .
Ag3 S2 C4 C7 18.9(14) . . . .
O1 C8 C9 F1 -161(3) . . . .
O1 C8 C9 F2 81(3) . . . .
O1 C8 C9 F3 -44(4) . . . .
O2 C8 C9 F1 17(3) . . . .
O2 C8 C9 F2 -101(3) . . . .
O2 C8 C9 F3 134(3) . . . .
N1 C10 C11 C12 2.2(18) . . . .
C10 N1 C14 C13 1.8(17) . . . .
C10 C11 C12 C12 179.9(8) . . . 3_675
C10 C11 C12 C13 0.5(16) . . . .
C11 C12 C13 C14 -1.8(16) . . . .
C12 C12 C13 C14 178.7(8) 3_675 . . .
C12 C13 C14 N1 0.7(18) . . . .
C14 N1 C10 C11 -3.3(17) . . . .
C15 C15 C16 C17 -60(3) 5_575 . . .
C15 C16 C17 C17 54(4) . . . 5_575
